data_2007433
loop_
_publ_author_name
'Katharine J. Covert'
'Jonathan L. Male'
'David R. Tyler'
'Timothy J. R. Weakley'

_publ_section_title
Hexacarbonyl-1\k^3^<i>C</i>,2\k^3^<i>C</i>-bis{1,2(\h^5^)-1-[2-(trimethylsiloxy)ethyl]cyclopentadienyl}dimolybdenum(<i>Mo</i>---<i>Mo</i>)
_journal_issue 7
_journal_name_full 'Acta Crystallographica Section C'
_journal_page_first 943
_journal_page_last 945
_journal_paper_doi 10.1107/S0108270198000742
_journal_volume 54
_journal_year 1998
_chemical_formula_iupac '[Mo2 (C10 H17 O1 Si1)2 (C1 O1)6]'
_chemical_formula_moiety 'C26 H34 Mo2 O8 Si2'
_chemical_formula_structural 'Mo2 (C O)6 (C10 H17 OSi)2'
_chemical_formula_sum 'C26 H34 Mo2 O8 Si2'
_chemical_formula_weight 722.60
_space_group_IT_number 2
_symmetry_cell_setting triclinic
_symmetry_space_group_name_Hall '-P 1'
_symmetry_space_group_name_H-M 'P -1'
_cell_angle_alpha 78.11(2)
_cell_angle_beta 74.40(3)
_cell_angle_gamma 85.12(3)
_cell_formula_units_Z 1
_cell_length_a 7.863(3)
_cell_length_b 8.171(2)
_cell_length_c 13.415(3)
_cell_measurement_reflns_used 25
_cell_measurement_temperature 294
_cell_measurement_theta_max 14
_cell_measurement_theta_min 12
_cell_volume 811.9(4)
_computing_cell_refinement 'CAD4/PC Software'
_computing_data_collection 'CAD4/PC Software (Enraf-Nonius, 1993)'
_computing_data_reduction 'TEXSAN (Molecular Structure Corporation, 1989)'
_computing_publication_material TEXSAN
_computing_structure_refinement TEXSAN
_computing_structure_solution TEXSAN
_diffrn_ambient_temperature 294
_diffrn_measurement_device 'Enraf-Nonius CAD-4'
_diffrn_measurement_method \w/2\q
_diffrn_radiation_monochromator graphite
_diffrn_radiation_source 'sealed X-ray tube'
_diffrn_radiation_type 'Mo K\a'
_diffrn_radiation_wavelength 0.71073
_diffrn_reflns_av_R_equivalents 0.022
_diffrn_reflns_limit_h_max 9
_diffrn_reflns_limit_h_min 0
_diffrn_reflns_limit_k_max 9
_diffrn_reflns_limit_k_min -9
_diffrn_reflns_limit_l_max 15
_diffrn_reflns_limit_l_min -14
_diffrn_reflns_number 3080
_diffrn_reflns_theta_max 25.0
_diffrn_reflns_theta_min 1.5
_diffrn_standards_decay_% 11.5
_diffrn_standards_interval_time 60
_diffrn_standards_number 3
_exptl_absorpt_coefficient_mu 0.865
_exptl_absorpt_correction_T_max 0.933
_exptl_absorpt_correction_T_min 0.836
_exptl_absorpt_correction_type '\y scan'
_exptl_absorpt_process_details '(North et al., 1968)'
_exptl_crystal_colour red
_exptl_crystal_density_diffrn 1.478
_exptl_crystal_density_meas ?
_exptl_crystal_description tablet
_exptl_crystal_F_000 366.00
_exptl_crystal_size_max 0.29
_exptl_crystal_size_mid 0.25
_exptl_crystal_size_min 0.08
_refine_diff_density_max 0.53
_refine_diff_density_min -0.48
_refine_ls_extinction_method none
_refine_ls_goodness_of_fit_obs 1.48
_refine_ls_hydrogen_treatment 'H atoms treated by a mixture of independent and constrained refinement'
_refine_ls_matrix_type full
_refine_ls_number_parameters 204
_refine_ls_number_reflns 2410
_refine_ls_number_restraints 0
_refine_ls_R_factor_obs .031
_refine_ls_shift/esd_max 0.036
_refine_ls_structure_factor_coef F
_refine_ls_weighting_details 'w = 4Fo^2^/[\s^2^(I) + (0.02I)^2^]'
_refine_ls_weighting_scheme calc
_refine_ls_wR_factor_obs .033
_reflns_number_observed 2410
_reflns_number_total 2849
_reflns_observed_criterion I>\s(I)
_cod_data_source_file fr1100.cif
_cod_data_source_block fr1100
_cod_depositor_comments
;
The following automatic conversions were performed:

'_atom_site_thermal_displace_type' tag value 'Uij' was replaced with
'Uani' value 19 times.

Automatic conversion script
Id: cif_fix_values 1646 2011-03-28 12:23:43Z adriana 

The following automatic conversions were performed:

'_exptl_crystal_density_meas' value 'not measured' was changed to '?'
- the value is perceived as not measured.

Automatic conversion script
Id: cif_fix_values 3008 2015-01-20 13:52:24Z robertas 

The following automatic conversions were performed:

'_refine_ls_weighting_scheme' value 'w = 4Fo^2^/[\s^2^(I) +
(0.02I)^2^]' was changed to 'calc'. New tag
'_refine_ls_weighting_details' was created. The value of the new tag
was set to 'w = 4Fo^2^/[\s^2^(I) + (0.02I)^2^]'.

Automatic conversion script
Id: cif_fix_values 3143 2015-03-26 13:38:13Z robertas 
;
_cod_original_cell_volume 812.0(9)
_cod_database_code 2007433

loop_
_symmetry_equiv_pos_as_xyz
'  +x,  +y,  +z'
'  -x,  -y,  -z'

loop_
_atom_site_aniso_label
_atom_site_aniso_U_11
_atom_site_aniso_U_22
_atom_site_aniso_U_33
_atom_site_aniso_U_12
_atom_site_aniso_U_13
_atom_site_aniso_U_23
Mo .0442(2) .0450(2) .0459(2) -.00230(10) -.01100(10) -.00810(10)
Si .0883(9) .0817(9) .0776(9) .0297(7) -.0379(7) -.0360(7)
O1 .097(2) .070(2) .083(2) .007(2) -.023(2) -.037(2)
O2 .074(2) .096(2) .093(2) -.028(2) -.038(2) -.003(2)
O3 .069(2) .140(3) .089(3) -.012(2) .013(2) -.010(2)
O4 .074(2) .051(2) .066(2) .0070(10) -.0150(10) -.0090(10)
C1 .060(2) .058(2) .058(2) .003(2) -.014(2) -.015(2)
C2 .054(2) .062(2) .062(3) -.008(2) -.018(2) -.004(2)
C3 .059(3) .075(3) .069(3) -.002(2) -.013(2) -.006(2)
C4 .055(2) .045(2) .052(2) .005(2) -.018(2) -.008(2)
C5 .051(2) .056(2) .054(2) .000(2) -.018(2) -.009(2)
C6 .054(2) .069(3) .049(2) .012(2) -.014(2) -.012(2)
C7 .077(3) .065(3) .060(3) .018(2) -.029(2) -.028(2)
C8 .062(2) .043(2) .068(3) -.001(2) -.020(2) -.010(2)
C9 .076(3) .051(2) .049(2) .006(2) -.012(2) -.013(2)
C10 .071(3) .061(3) .047(2) -.001(2) -.016(2) -.011(2)
C11 .145(6) .310(10) .074(4) .133(7) -.027(4) -.057(6)
C12 .133(5) .181(7) .115(5) .067(5) -.078(4) -.065(5)
C13 .170(8) .100(6) .44(2) .034(5) -.092(9) -.134(8)

loop_
_atom_site_label
_atom_site_fract_x
_atom_site_fract_y
_atom_site_fract_z
_atom_site_U_iso_or_equiv
_atom_site_thermal_displace_type
_atom_site_calc_flag
_atom_site_calc_attached_atom
Mo .53998(4) .64010(4) .39368(3) .04514(9) Uani ? ?
Si .1467(2) 1.1903(2) .15000(10) .0781(5) Uani ? ?
O1 .5996(4) .2936(4) .3249(3) .0810(10) Uani ? ?
O2 .8189(4) .6832(4) .5127(3) .0850(10) Uani ? ?
O3 .8867(4) .6831(5) .2160(3) .1070(10) Uani ? ?
O4 .3168(4) 1.0696(3) .1094(2) .0651(9) Uani ? ?
C1 .5784(5) .4163(5) .3568(3) .0580(10) Uani ? ?
C2 .7143(5) .6596(5) .4727(3) .0600(10) Uani ? ?
C3 .7573(6) .6659(6) .2832(4) .0700(10) Uani ? ?
C4 .3960(5) .7958(4) .2737(3) .0500(10) Uani ? ?
C5 .2687(5) .6952(5) .3507(3) .0530(10) Uani ? ?
C6 .2470(5) .7448(5) .4479(3) .0580(10) Uani ? ?
C7 .3591(6) .8746(6) .4322(3) .0640(10) Uani ? ?
C8 .4537(6) .9071(5) .3254(3) .0570(10) Uani ? ?
C9 .4458(6) .7980(5) .1567(3) .0600(10) Uani ? ?
C10 .3119(6) .8984(5) .1040(3) .0600(10) Uani ? ?
C11 .0362(9) 1.1160(10) .2900(5) .181(4) Uani ? ?
C12 -.0179(9) 1.2019(9) .0759(5) .133(3) Uani ? ?
C13 .2440(10) 1.3910(9) .1334(10) .225(5) Uani ? ?
H1 .210(4) .612(4) .339(3) .050(10) Uiso ? ?
H2 .173(5) .696(4) .512(3) .050(10) Uiso ? ?
H3 .380(5) .929(5) .479(3) .070(10) Uiso ? ?
H4 .541(5) .975(5) .291(3) .060(10) Uiso ? ?
H5 .448(4) .691(5) .147(3) .050(10) Uiso ? ?
H6 .569(5) .842(5) .123(3) .070(10) Uiso ? ?
H7 .191(5) .856(4) .142(3) .050(10) Uiso ? ?
H8 .346(6) .880(5) .024(4) .090(10) Uiso ? ?
H9 -.061 1.189 .312 .22 Uiso calc C11
H10 -.005 1.006 .299 .22 Uiso calc C11
H11 .118 1.114 .331 .22 Uiso calc C11
H12 -.114 1.273 .103 .16 Uiso calc C12
H13 .034 1.246 .004 .16 Uiso calc C12
H14 -.059 1.093 .083 .16 Uiso calc C12
H15 .327 1.380 .175 .27 Uiso calc C13
H16 .303 1.428 .061 .27 Uiso calc C13
H17 .154 1.471 .156 .27 Uiso calc C13

loop_
_atom_type_symbol
_atom_type_scat_dispersion_real
_atom_type_scat_dispersion_imag
_atom_type_scat_source
C 0.002 0.002 'Cromer & Waber (1974)'
H 0.000 0.000 'Cromer & Waber (1974)'
Mo -1.825 0.688 'Cromer & Waber (1974)'
O 0.008 0.006 'Cromer & Waber (1974)'
Si 0.072 0.071 'Cromer & Waber (1974)'

loop_
_geom_angle_atom_site_label_1
_geom_angle_atom_site_label_2
_geom_angle_atom_site_label_3
_geom_angle
_geom_angle_publ_flag
C1 Mo C2 106.7(2) yes
C1 Mo C3 78.0(2) yes
C2 Mo C3 78.0(2) yes
O4 Si C11 111.3(2) yes
O4 Si C12 112.6(2) yes
O4 Si C13 103.3(3) yes
C11 Si C12 107.4(3) no
C11 Si C13 109.9(5) no
C12 Si C13 112.4(4) no
Si O4 C10 126.0(3) yes
Mo C1 O1 172.8(4) yes
Mo C2 O2 174.3(4) yes
Mo C3 O3 179.0(4) yes
C5 C4 C8 106.8(4) no
C5 C4 C9 126.3(4) no
C8 C4 C9 126.5(4) no
C4 C5 C6 108.6(4) no
C5 C6 C7 108.1(4) no
C6 C7 C8 108.6(4) no
C4 C8 C7 107.9(4) no
C4 C9 C10 111.5(3) no
O4 C10 C9 109.4(4) no

loop_
_geom_bond_atom_site_label_1
_geom_bond_atom_site_label_2
_geom_bond_site_symmetry_1
_geom_bond_site_symmetry_2
_geom_bond_distance
_geom_bond_publ_flag
Mo Mo ? 2_666 3.2190(10) yes
Mo C1 ? ? 1.969(4) yes
Mo C2 ? ? 1.979(4) yes
Mo C3 ? ? 1.932(4) yes
Mo C4 ? ? 2.320(4) yes
Mo C5 ? ? 2.340(4) yes
Mo C6 ? ? 2.364(4) yes
Mo C7 ? ? 2.348(4) yes
Mo C8 ? ? 2.306(4) yes
Si O4 ? ? 1.632(3) yes
Si C11 ? ? 1.842(7) no
Si C12 ? ? 1.818(6) no
Si C13 ? ? 1.816(8) no
O1 C1 ? ? 1.152(5) yes
O2 C2 ? ? 1.143(4) yes
O3 C3 ? ? 1.161(5) yes
O4 C10 ? ? 1.419(5) yes
C4 C5 ? ? 1.407(5) yes
C4 C8 ? ? 1.419(5) yes
C4 C9 ? ? 1.509(5) no
C5 C6 ? ? 1.407(5) yes
C6 C7 ? ? 1.384(6) yes
C7 C8 ? ? 1.407(6) yes
C9 C10 ? ? 1.515(6) no

loop_
_geom_torsion_atom_site_label_1
_geom_torsion_atom_site_label_2
_geom_torsion_atom_site_label_3
_geom_torsion_atom_site_label_4
_geom_torsion
_geom_torsion_publ_flag
Si O4 C10 C9 -130.2(3) no
O4 C10 C9 C4 66.5(5) no
C4 C5 C6 C7 0.0(4) no
C4 C8 C7 C6 0.9(5) no
C5 C4 C8 C7 -0.9(4) no
C5 C4 C9 C10 78.9(5) no
C5 C6 C7 C8 -0.6(5) no
C6 C5 C4 C8 0.6(4) no
C6 C5 C4 C9 -173.1(4) no
C7 C8 C4 C9 172.7(4) no
C8 C4 C9 C10 -93.6(5) no
C10 O4 Si C11 63.5(5) no
C10 O4 Si C12 -57.1(4) no
C10 O4 Si C13 -178.6(5) no
